data_7703673
loop_
_publ_author_name
'Diether, Dominic'
'Meermann-Zimmermann, Melanie'
'T\"ornroos, Karl W'
'Maichle-M\"ossmer, C\"acilia'
'Anwander, Reiner'

_publ_section_title
;
 Rare-earth metal-promoted (double) C-H-bond activation of a
 lutidinyl-functionalized alkoxy ligand: formation of [ONC] pincer-type
 ligands and implications for isoprene polymerization.
;
_journal_issue 6
_journal_name_full 'Dalton transactions (Cambridge, England : 2003)'
_journal_page_first 2004
_journal_page_last 2013
_journal_paper_doi 10.1039/c9dt04742e
_journal_volume 49
_journal_year 2020
_chemical_formula_sum 'C29 H43 Al3 Lu N O'
_chemical_formula_weight 677.55
_chemical_properties_physical Air-sensitive,Moisture-sensitive
_space_group_crystal_system monoclinic
_space_group_IT_number 14
_space_group_name_Hall '-P 2yn'
_space_group_name_H-M_alt 'P 1 21/n 1'
_atom_sites_solution_hydrogens mixed
_audit_creation_method SHELXL-2014/7
_audit_update_record
;
2019-12-12 deposited with the CCDC.	2020-01-27 downloaded from the CCDC.
;
_cell_angle_alpha 90
_cell_angle_beta 104.7510(10)
_cell_angle_gamma 90
_cell_formula_units_Z 4
_cell_length_a 11.1015(9)
_cell_length_b 21.7863(18)
_cell_length_c 13.0879(10)
_cell_measurement_reflns_used 536
_cell_measurement_temperature 150(2)
_cell_measurement_theta_max 26.6137
_cell_measurement_theta_min 3.4355
_cell_volume 3061.1(4)
_computing_cell_refinement 'SAINT V8.37A (Bruker AXS Inc., 2015)'
_computing_data_collection 'Bruker Apex3'
_computing_data_reduction 'SAINT V8.37A (Bruker AXS Inc., 2015)'
_computing_structure_refinement 'SHELXL-2014/7 (Sheldrick, 2014)'
_computing_structure_solution 'XT, VERSION 2014/5,SHELXS-13 (Sheldrick 2008)'
_diffrn_ambient_temperature 150(2)
_diffrn_measured_fraction_theta_full 0.999
_diffrn_measured_fraction_theta_max 0.999
_diffrn_measurement_device_type 'Bruker APEX II DUO'
_diffrn_measurement_method 'omega scans'
_diffrn_radiation_type MoK\a
_diffrn_radiation_wavelength 0.71073
_diffrn_reflns_av_R_equivalents 0.0588
_diffrn_reflns_av_unetI/netI 0.0481
_diffrn_reflns_Laue_measured_fraction_full 0.999
_diffrn_reflns_Laue_measured_fraction_max 0.999
_diffrn_reflns_limit_h_max 15
_diffrn_reflns_limit_h_min -15
_diffrn_reflns_limit_k_max 31
_diffrn_reflns_limit_k_min -31
_diffrn_reflns_limit_l_max 18
_diffrn_reflns_limit_l_min -17
_diffrn_reflns_number 48629
_diffrn_reflns_point_group_measured_fraction_full 0.999
_diffrn_reflns_point_group_measured_fraction_max 0.999
_diffrn_reflns_theta_full 25.242
_diffrn_reflns_theta_max 30.574
_diffrn_reflns_theta_min 2.115
_diffrn_source 'ImuS-focus sealed tube'
_exptl_absorpt_coefficient_mu 3.332
_exptl_absorpt_correction_T_max 0.7461
_exptl_absorpt_correction_T_min 0.6382
_exptl_absorpt_correction_type numerical
_exptl_absorpt_process_details sadabs
_exptl_crystal_colour yellow
_exptl_crystal_density_diffrn 1.470
_exptl_crystal_description block
_exptl_crystal_F_000 1368
_exptl_crystal_size_max 0.132
_exptl_crystal_size_mid 0.124
_exptl_crystal_size_min 0.104
_refine_diff_density_max 2.097
_refine_diff_density_min -0.968
_refine_diff_density_rms 0.120
_refine_ls_extinction_method none
_refine_ls_goodness_of_fit_ref 1.019
_refine_ls_hydrogen_treatment mixed
_refine_ls_matrix_type full
_refine_ls_number_parameters 352
_refine_ls_number_reflns 9386
_refine_ls_number_restraints 0
_refine_ls_restrained_S_all 1.019
_refine_ls_R_factor_all 0.0488
_refine_ls_R_factor_gt 0.0303
_refine_ls_shift/su_max 0.005
_refine_ls_shift/su_mean 0.000
_refine_ls_structure_factor_coef Fsqd
_refine_ls_weighting_details 'w=1/[\s^2^(Fo^2^)+(0.0157P)^2^+2.0380P] where P=(Fo^2^+2Fc^2^)/3'
_refine_ls_weighting_scheme calc
_refine_ls_wR_factor_gt 0.0545
_refine_ls_wR_factor_ref 0.0612
_reflns_Friedel_coverage 0.000
_reflns_number_gt 7213
_reflns_number_total 9386
_reflns_threshold_expression 'I > 2\s(I)'
_cod_data_source_file c9dt04742e2.cif
_cod_data_source_block 3-Lu-A_mo_DD209_0m
_cod_original_sg_symbol_H-M 'P 21/n'
_cod_database_code 7703673
_shelx_shelxl_version_number 2014/7
_shelx_space_group_comment
;
The symmetry employed for this shelxl refinement is uniquely defined
by the following loop, which should always be used as a source of
symmetry information in preference to the above space-group names.
They are only intended as comments.
;
_shelx_estimated_absorpt_t_min 0.667
_shelx_estimated_absorpt_t_max 0.723

loop_
_space_group_symop_operation_xyz
'x, y, z'
'-x+1/2, y+1/2, -z+1/2'
'-x, -y, -z'
'x-1/2, -y-1/2, z-1/2'

loop_
_atom_site_label
_atom_site_type_symbol
_atom_site_fract_x
_atom_site_fract_y
_atom_site_fract_z
_atom_site_U_iso_or_equiv
_atom_site_adp_type
_atom_site_occupancy
_atom_site_site_symmetry_order
_atom_site_calc_flag
_atom_site_refinement_flags_posn
_atom_site_refinement_flags_adp
_atom_site_refinement_flags_occupancy
_atom_site_disorder_assembly
_atom_site_disorder_group
Lu1 Lu 0.74921(2) 0.57532(2) 0.77161(2) 0.02030(4) Uani 1 1 d . . . . .
Al1 Al 0.85273(8) 0.59656(4) 0.57387(8) 0.02622(19) Uani 1 1 d . . . . .
O1 O 0.73053(16) 0.63093(8) 0.62879(15) 0.0204(4) Uani 1 1 d . . . . .
N1 N 0.5452(2) 0.60424(10) 0.73576(18) 0.0189(5) Uani 1 1 d . . . . .
C1 C 0.9334(3) 0.54382(18) 0.7055(3) 0.0372(8) Uani 1 1 d . . . . .
H1A H 0.907(3) 0.5062(17) 0.730(3) 0.056 Uiso 1 1 d . U . . .
H1B H 0.986(4) 0.5667(17) 0.768(3) 0.056 Uiso 1 1 d . U . . .
H1C H 0.992(3) 0.5305(17) 0.673(3) 0.056 Uiso 1 1 d . U . . .
Al2 Al 0.66263(8) 0.46556(4) 0.84989(7) 0.02387(19) Uani 1 1 d . . . . .
C2 C 0.9774(3) 0.65563(17) 0.5547(3) 0.0434(9) Uani 1 1 d . . . . .
H2A H 1.0460 0.6338 0.5362 0.065 Uiso 1 1 calc R U . . .
H2B H 1.0094 0.6785 0.6204 0.065 Uiso 1 1 calc R U . . .
H2C H 0.9392 0.6842 0.4978 0.065 Uiso 1 1 calc R U . . .
C17 C 0.6397(2) 0.68023(12) 0.5905(2) 0.0200(5) Uani 1 1 d . . . . .
C16 C 0.5086(2) 0.65159(13) 0.5619(2) 0.0226(6) Uani 1 1 d . . . . .
H16A H 0.4490 0.6832 0.5253 0.027 Uiso 1 1 calc R U . . .
H16B H 0.5078 0.6180 0.5108 0.027 Uiso 1 1 calc R U . . .
C15 C 0.4608(2) 0.62616(12) 0.6511(2) 0.0210(6) Uani 1 1 d . . . . .
C3 C 0.7916(4) 0.53541(16) 0.4618(3) 0.0452(9) Uani 1 1 d . . . . .
H3A H 0.7970 0.5523 0.3937 0.068 Uiso 1 1 calc R U . . .
H3B H 0.7047 0.5252 0.4586 0.068 Uiso 1 1 calc R U . . .
H3C H 0.8427 0.4982 0.4773 0.068 Uiso 1 1 calc R U . . .
Al3 Al 0.73422(8) 0.61360(4) 0.99279(7) 0.02372(18) Uani 1 1 d . . . . .
C20 C 0.5734(3) 0.80606(14) 0.7732(3) 0.0367(8) Uani 1 1 d . . . . .
H20 H 0.5038 0.8256 0.7891 0.044 Uiso 1 1 calc R U . . .
C29 C 0.6538(3) 0.67158(14) 0.4002(2) 0.0290(7) Uani 1 1 d . . . . .
H29 H 0.6280 0.6301 0.4014 0.035 Uiso 1 1 calc R U . . .
C19 C 0.5545(3) 0.75929(13) 0.6983(2) 0.0290(7) Uani 1 1 d . . . . .
H19 H 0.4720 0.7480 0.6620 0.035 Uiso 1 1 calc R U . . .
C18 C 0.6557(3) 0.72885(12) 0.6761(2) 0.0222(6) Uani 1 1 d . . . . .
C6 C 0.5534(3) 0.40049(14) 0.8727(3) 0.0374(8) Uani 1 1 d . . . . .
H6A H 0.4665 0.4126 0.8430 0.056 Uiso 1 1 calc R U . . .
H6B H 0.5673 0.3931 0.9487 0.056 Uiso 1 1 calc R U . . .
H6C H 0.5710 0.3629 0.8381 0.056 Uiso 1 1 calc R U . . .
C9 C 0.6566(3) 0.69388(14) 1.0012(3) 0.0345(7) Uani 1 1 d . . . . .
H9A H 0.6174 0.7087 0.9298 0.052 Uiso 1 1 calc R U . . .
H9B H 0.7204 0.7232 1.0370 0.052 Uiso 1 1 calc R U . . .
H9C H 0.5933 0.6898 1.0411 0.052 Uiso 1 1 calc R U . . .
C8 C 0.8163(3) 0.57082(14) 1.1253(2) 0.0306(7) Uani 1 1 d . . . . .
H8A H 0.8448 0.5303 1.1087 0.046 Uiso 1 1 calc R U . . .
H8B H 0.7569 0.5659 1.1688 0.046 Uiso 1 1 calc R U . . .
H8C H 0.8878 0.5950 1.1641 0.046 Uiso 1 1 calc R U . . .
C7 C 0.8788(3) 0.63246(15) 0.9192(3) 0.0282(7) Uani 1 1 d . . . . .
H7A H 0.947(3) 0.6023(16) 0.924(3) 0.042 Uiso 1 1 d . U . . .
H7B H 0.915(3) 0.6560(16) 0.977(3) 0.042 Uiso 1 1 d . U . . .
H7C H 0.880(3) 0.6593(16) 0.858(3) 0.042 Uiso 1 1 d . U . . .
C5 C 0.8435(3) 0.45519(15) 0.9140(3) 0.0386(8) Uani 1 1 d . . . . .
H5A H 0.8750 0.4210 0.8796 0.058 Uiso 1 1 calc R U . . .
H5B H 0.8576 0.4466 0.9896 0.058 Uiso 1 1 calc R U . . .
H5C H 0.8874 0.4929 0.9044 0.058 Uiso 1 1 calc R U . . .
C12 C 0.3829(3) 0.57086(12) 0.8118(2) 0.0244(6) Uani 1 1 d . . . . .
H12 H 0.3564 0.5511 0.8670 0.029 Uiso 1 1 calc R U . . .
C11 C 0.5103(2) 0.57630(12) 0.8172(2) 0.0190(5) Uani 1 1 d . . . . .
C10 C 0.6159(3) 0.55149(13) 0.8967(2) 0.0222(6) Uani 1 1 d . . . . .
H10 H 0.592(3) 0.5361(13) 0.952(2) 0.027 Uiso 1 1 d . U . . .
C4 C 0.6363(3) 0.47704(15) 0.6880(3) 0.0332(7) Uani 1 1 d . . . . .
H4A H 0.661(3) 0.4360(17) 0.670(3) 0.050 Uiso 1 1 d . U . . .
H4B H 0.668(3) 0.4983(16) 0.640(3) 0.050 Uiso 1 1 d . U . . .
H4C H 0.552(3) 0.4776(16) 0.670(3) 0.050 Uiso 1 1 d . U . . .
C13 C 0.2969(3) 0.59424(14) 0.7264(2) 0.0276(7) Uani 1 1 d . . . . .
H13 H 0.2106 0.5908 0.7227 0.033 Uiso 1 1 calc R U . . .
C14 C 0.3350(3) 0.62298(13) 0.6451(2) 0.0252(6) Uani 1 1 d . . . . .
H14 H 0.2757 0.6401 0.5866 0.030 Uiso 1 1 calc R U . . .
C21 C 0.6914(4) 0.82410(14) 0.8241(3) 0.0409(9) Uani 1 1 d . . . . .
H21 H 0.7038 0.8561 0.8750 0.049 Uiso 1 1 calc R U . . .
C28 C 0.6802(3) 0.69460(16) 0.3099(3) 0.0354(7) Uani 1 1 d . . . . .
H28 H 0.6737 0.6687 0.2503 0.042 Uiso 1 1 calc R U . . .
C22 C 0.7922(3) 0.79562(15) 0.8013(3) 0.0376(8) Uani 1 1 d . . . . .
H22 H 0.8743 0.8081 0.8362 0.045 Uiso 1 1 calc R U . . .
C27 C 0.7157(3) 0.75479(17) 0.3060(3) 0.0449(9) Uani 1 1 d . . . . .
H27 H 0.7356 0.7705 0.2445 0.054 Uiso 1 1 calc R U . . .
C23 C 0.7737(3) 0.74922(15) 0.7283(2) 0.0295(7) Uani 1 1 d . . . . .
H23 H 0.8442 0.7303 0.7128 0.035 Uiso 1 1 calc R U . . .
C26 C 0.7221(4) 0.79221(17) 0.3926(3) 0.0541(11) Uani 1 1 d . . . . .
H26 H 0.7444 0.8342 0.3899 0.065 Uiso 1 1 calc R U . . .
C24 C 0.6644(3) 0.70799(13) 0.4895(2) 0.0232(6) Uani 1 1 d . . . . .
C25 C 0.6965(3) 0.76904(15) 0.4828(3) 0.0402(8) Uani 1 1 d . . . . .
H25 H 0.7009 0.7954 0.5414 0.048 Uiso 1 1 calc R U . . .

loop_
_atom_site_aniso_label
_atom_site_aniso_U_11
_atom_site_aniso_U_22
_atom_site_aniso_U_33
_atom_site_aniso_U_23
_atom_site_aniso_U_13
_atom_site_aniso_U_12
Lu1 0.01570(5) 0.02588(6) 0.01934(7) 0.00285(5) 0.00449(4) 0.00062(5)
Al1 0.0225(4) 0.0336(5) 0.0245(5) 0.0020(4) 0.0096(4) 0.0005(4)
O1 0.0193(9) 0.0240(9) 0.0180(11) 0.0017(8) 0.0050(8) -0.0004(7)
N1 0.0176(11) 0.0205(11) 0.0188(13) 0.0003(9) 0.0048(9) -0.0011(8)
C1 0.0291(17) 0.047(2) 0.041(2) 0.0101(17) 0.0186(16) 0.0119(15)
Al2 0.0234(4) 0.0215(4) 0.0276(5) 0.0026(4) 0.0081(4) 0.0004(3)
C2 0.0264(17) 0.063(2) 0.042(2) 0.0142(18) 0.0104(16) -0.0053(16)
C17 0.0184(13) 0.0211(13) 0.0191(15) 0.0027(11) 0.0021(11) -0.0015(10)
C16 0.0172(13) 0.0274(14) 0.0206(16) 0.0005(11) 0.0002(11) -0.0023(11)
C15 0.0210(13) 0.0213(13) 0.0193(15) -0.0030(11) 0.0024(11) -0.0021(10)
C3 0.058(2) 0.043(2) 0.035(2) -0.0099(16) 0.0146(18) 0.0067(17)
Al3 0.0258(4) 0.0249(4) 0.0200(5) 0.0015(3) 0.0050(4) -0.0011(3)
C20 0.054(2) 0.0241(15) 0.036(2) 0.0029(14) 0.0188(17) 0.0033(14)
C29 0.0303(16) 0.0328(16) 0.0231(17) 0.0014(13) 0.0051(13) -0.0062(12)
C19 0.0340(16) 0.0245(14) 0.0279(18) 0.0044(12) 0.0068(14) 0.0004(12)
C18 0.0283(14) 0.0210(13) 0.0161(15) 0.0036(11) 0.0038(12) -0.0008(11)
C6 0.044(2) 0.0308(16) 0.042(2) -0.0052(15) 0.0197(17) -0.0073(14)
C9 0.046(2) 0.0290(16) 0.032(2) 0.0011(13) 0.0163(16) 0.0012(14)
C8 0.0261(15) 0.0406(17) 0.0230(17) 0.0027(14) 0.0022(12) -0.0037(13)
C7 0.0244(15) 0.0334(16) 0.0246(18) 0.0006(13) 0.0019(13) -0.0049(12)
C5 0.0273(16) 0.0397(18) 0.046(2) -0.0049(16) 0.0039(15) 0.0061(14)
C12 0.0229(13) 0.0259(14) 0.0267(17) -0.0034(12) 0.0106(12) -0.0041(11)
C11 0.0196(12) 0.0186(11) 0.0193(15) -0.0036(11) 0.0056(11) -0.0005(10)
C10 0.0241(14) 0.0255(13) 0.0191(16) 0.0032(11) 0.0093(12) -0.0001(11)
C4 0.044(2) 0.0278(16) 0.030(2) -0.0013(13) 0.0141(17) 0.0003(14)
C13 0.0158(13) 0.0355(16) 0.0321(19) -0.0043(13) 0.0070(12) -0.0030(11)
C14 0.0182(13) 0.0301(15) 0.0259(17) -0.0028(12) 0.0028(12) -0.0004(11)
C21 0.075(3) 0.0246(16) 0.0253(19) -0.0029(13) 0.0161(19) -0.0104(16)
C28 0.0370(18) 0.0476(19) 0.0219(18) -0.0026(14) 0.0081(14) -0.0086(15)
C22 0.052(2) 0.0334(17) 0.0220(18) 0.0001(14) 0.0004(15) -0.0148(15)
C27 0.062(2) 0.048(2) 0.026(2) 0.0070(16) 0.0132(18) -0.0145(17)
C23 0.0302(16) 0.0426(17) 0.0127(15) 0.0030(13) -0.0003(13) -0.0146(13)
C26 0.093(3) 0.040(2) 0.031(2) 0.0077(16) 0.020(2) -0.024(2)
C24 0.0230(14) 0.0295(14) 0.0140(15) 0.0032(11) -0.0006(11) -0.0028(11)
C25 0.064(2) 0.0336(17) 0.0230(18) 0.0037(14) 0.0115(17) -0.0106(16)

loop_
_atom_type_symbol
_atom_type_description
_atom_type_scat_dispersion_real
_atom_type_scat_dispersion_imag
_atom_type_scat_source
C C 0.0033 0.0016 'International Tables Vol C Tables 4.2.6.8 and 6.1.1.4'
H H 0.0000 0.0000 'International Tables Vol C Tables 4.2.6.8 and 6.1.1.4'
N N 0.0061 0.0033 'International Tables Vol C Tables 4.2.6.8 and 6.1.1.4'
O O 0.0106 0.0060 'International Tables Vol C Tables 4.2.6.8 and 6.1.1.4'
Al Al 0.0645 0.0514 'International Tables Vol C Tables 4.2.6.8 and 6.1.1.4'
Lu Lu -0.4720 5.8584 'International Tables Vol C Tables 4.2.6.8 and 6.1.1.4'

loop_
_geom_angle_atom_site_label_1
_geom_angle_atom_site_label_2
_geom_angle_atom_site_label_3
_geom_angle
_geom_angle_site_symmetry_1
_geom_angle_site_symmetry_3
_geom_angle_publ_flag
O1 Lu1 N1 78.38(7) . . ?
O1 Lu1 C7 107.60(9) . . ?
N1 Lu1 C7 112.13(9) . . ?
O1 Lu1 C1 76.46(9) . . ?
N1 Lu1 C1 149.06(11) . . ?
C7 Lu1 C1 92.56(12) . . ?
O1 Lu1 C10 136.27(8) . . ?
N1 Lu1 C10 58.33(9) . . ?
C7 Lu1 C10 85.19(10) . . ?
C1 Lu1 C10 146.17(10) . . ?
O1 Lu1 C4 99.59(9) . . ?
N1 Lu1 C4 78.00(10) . . ?
C7 Lu1 C4 152.31(11) . . ?
C1 Lu1 C4 88.72(12) . . ?
C10 Lu1 C4 78.62(10) . . ?
O1 Lu1 Al2 143.06(5) . . ?
N1 Lu1 Al2 84.15(6) . . ?
C7 Lu1 Al2 109.10(8) . . ?
C1 Lu1 Al2 105.80(9) . . ?
C10 Lu1 Al2 44.80(7) . . ?
C4 Lu1 Al2 44.55(8) . . ?
O1 Lu1 C11 106.38(7) . . ?
N1 Lu1 C11 28.00(8) . . ?
C7 Lu1 C11 102.83(9) . . ?
C1 Lu1 C11 162.37(11) . . ?
C10 Lu1 C11 30.60(8) . . ?
C4 Lu1 C11 73.66(9) . . ?
Al2 Lu1 C11 61.20(5) . . ?
O1 Lu1 Al3 129.81(5) . . ?
N1 Lu1 Al3 80.15(6) . . ?
C7 Lu1 Al3 43.39(8) . . ?
C1 Lu1 Al3 130.26(10) . . ?
C10 Lu1 Al3 42.27(7) . . ?
C4 Lu1 Al3 119.36(8) . . ?
Al2 Lu1 Al3 77.57(2) . . ?
C11 Lu1 Al3 61.58(6) . . ?
O1 Lu1 Al1 35.54(5) . . ?
N1 Lu1 Al1 110.13(6) . . ?
C7 Lu1 Al1 108.30(8) . . ?
C1 Lu1 Al1 41.48(9) . . ?
C10 Lu1 Al1 165.53(7) . . ?
C4 Lu1 Al1 90.75(8) . . ?
Al2 Lu1 Al1 130.44(2) . . ?
C11 Lu1 Al1 136.69(6) . . ?
Al3 Lu1 Al1 149.84(2) . . ?
O1 Lu1 H1A 93.8(9) . . ?
N1 Lu1 H1A 147.5(9) . . ?
C7 Lu1 H1A 100.3(9) . . ?
C1 Lu1 H1A 22.0(9) . . ?
C10 Lu1 H1A 125.7(9) . . ?
C4 Lu1 H1A 72.2(9) . . ?
Al2 Lu1 H1A 83.8(9) . . ?
C11 Lu1 H1A 142.7(9) . . ?
Al3 Lu1 H1A 126.1(9) . . ?
Al1 Lu1 H1A 58.4(9) . . ?
O1 Lu1 H7C 84.0(9) . . ?
N1 Lu1 H7C 109.3(8) . . ?
C7 Lu1 H7C 23.6(8) . . ?
C1 Lu1 H7C 85.7(8) . . ?
C10 Lu1 H7C 103.4(8) . . ?
C4 Lu1 H7C 172.5(8) . . ?
Al2 Lu1 H7C 132.7(9) . . ?
C11 Lu1 H7C 111.8(8) . . ?
Al3 Lu1 H7C 61.5(8) . . ?
Al1 Lu1 H7C 88.4(8) . . ?
H1A Lu1 H7C 101.0(12) . . ?
O1 Lu1 H4B 80.8(9) . . ?
N1 Lu1 H4B 82.7(8) . . ?
C7 Lu1 H4B 163.9(9) . . ?
C1 Lu1 H4B 75.8(8) . . ?
C10 Lu1 H4B 98.3(9) . . ?
C4 Lu1 H4B 20.8(9) . . ?
Al2 Lu1 H4B 64.8(9) . . ?
C11 Lu1 H4B 87.4(9) . . ?
Al3 Lu1 H4B 139.9(9) . . ?
Al1 Lu1 H4B 70.3(9) . . ?
H1A Lu1 H4B 64.8(12) . . ?
H7C Lu1 H4B 158.3(12) . . ?
O1 Al1 C2 113.43(13) . . ?
O1 Al1 C3 114.58(13) . . ?
C2 Al1 C3 118.11(16) . . ?
O1 Al1 C1 96.08(11) . . ?
C2 Al1 C1 107.55(16) . . ?
C3 Al1 C1 103.76(17) . . ?
O1 Al1 Lu1 43.61(6) . . ?
C2 Al1 Lu1 128.82(12) . . ?
C3 Al1 Lu1 112.79(11) . . ?
C1 Al1 Lu1 53.26(9) . . ?
C17 O1 Al1 132.12(16) . . ?
C17 O1 Lu1 127.00(15) . . ?
Al1 O1 Lu1 100.86(8) . . ?
C15 N1 C11 121.6(2) . . ?
C15 N1 Lu1 135.68(18) . . ?
C11 N1 Lu1 100.42(16) . . ?
Al1 C1 Lu1 85.26(11) . . ?
Al1 C1 H1A 130(2) . . ?
Lu1 C1 H1A 77(2) . . ?
Al1 C1 H1B 116(2) . . ?
Lu1 C1 H1B 86(2) . . ?
H1A C1 H1B 109(3) . . ?
Al1 C1 H1C 90(2) . . ?
Lu1 C1 H1C 172(2) . . ?
H1A C1 H1C 102(3) . . ?
H1B C1 H1C 102(3) . . ?
C6 Al2 C5 117.24(16) . . ?
C6 Al2 C10 113.64(13) . . ?
C5 Al2 C10 106.28(13) . . ?
C6 Al2 C4 108.30(15) . . ?
C5 Al2 C4 108.03(15) . . ?
C10 Al2 C4 102.19(13) . . ?
C6 Al2 Lu1 161.24(12) . . ?
C5 Al2 Lu1 81.39(11) . . ?
C10 Al2 Lu1 58.95(8) . . ?
C4 Al2 Lu1 60.51(10) . . ?
Al1 C2 H2A 109.5 . . ?
Al1 C2 H2B 109.5 . . ?
H2A C2 H2B 109.5 . . ?
Al1 C2 H2C 109.5 . . ?
H2A C2 H2C 109.5 . . ?
H2B C2 H2C 109.5 . . ?
O1 C17 C18 108.4(2) . . ?
O1 C17 C16 108.1(2) . . ?
C18 C17 C16 112.8(2) . . ?
O1 C17 C24 108.8(2) . . ?
C18 C17 C24 110.2(2) . . ?
C16 C17 C24 108.4(2) . . ?
C15 C16 C17 117.4(2) . . ?
C15 C16 H16A 108.0 . . ?
C17 C16 H16A 108.0 . . ?
C15 C16 H16B 108.0 . . ?
C17 C16 H16B 108.0 . . ?
H16A C16 H16B 107.2 . . ?
N1 C15 C14 120.8(3) . . ?
N1 C15 C16 117.4(2) . . ?
C14 C15 C16 121.7(3) . . ?
Al1 C3 H3A 109.5 . . ?
Al1 C3 H3B 109.5 . . ?
H3A C3 H3B 109.5 . . ?
Al1 C3 H3C 109.5 . . ?
H3A C3 H3C 109.5 . . ?
H3B C3 H3C 109.5 . . ?
C9 Al3 C8 118.78(14) . . ?
C9 Al3 C10 113.32(14) . . ?
C8 Al3 C10 107.71(13) . . ?
C9 Al3 C7 104.32(13) . . ?
C8 Al3 C7 104.95(13) . . ?
C10 Al3 C7 106.74(12) . . ?
C9 Al3 Lu1 115.23(10) . . ?
C8 Al3 Lu1 125.34(10) . . ?
C10 Al3 Lu1 54.99(8) . . ?
C7 Al3 Lu1 52.44(9) . . ?
C21 C20 C19 120.5(3) . . ?
C21 C20 H20 119.7 . . ?
C19 C20 H20 119.7 . . ?
C28 C29 C24 121.3(3) . . ?
C28 C29 H29 119.3 . . ?
C24 C29 H29 119.3 . . ?
C20 C19 C18 120.6(3) . . ?
C20 C19 H19 119.7 . . ?
C18 C19 H19 119.7 . . ?
C23 C18 C19 117.0(3) . . ?
C23 C18 C17 120.3(3) . . ?
C19 C18 C17 122.3(3) . . ?
Al2 C6 H6A 109.5 . . ?
Al2 C6 H6B 109.5 . . ?
H6A C6 H6B 109.5 . . ?
Al2 C6 H6C 109.5 . . ?
H6A C6 H6C 109.5 . . ?
H6B C6 H6C 109.5 . . ?
Al3 C9 H9A 109.5 . . ?
Al3 C9 H9B 109.5 . . ?
H9A C9 H9B 109.5 . . ?
Al3 C9 H9C 109.5 . . ?
H9A C9 H9C 109.5 . . ?
H9B C9 H9C 109.5 . . ?
Al3 C8 H8A 109.5 . . ?
Al3 C8 H8B 109.5 . . ?
H8A C8 H8B 109.5 . . ?
Al3 C8 H8C 109.5 . . ?
H8A C8 H8C 109.5 . . ?
H8B C8 H8C 109.5 . . ?
Al3 C7 Lu1 84.17(11) . . ?
Al3 C7 H7A 120(2) . . ?
Lu1 C7 H7A 90(2) . . ?
Al3 C7 H7B 88(2) . . ?
Lu1 C7 H7B 170(2) . . ?
H7A C7 H7B 98(3) . . ?
Al3 C7 H7C 130.2(19) . . ?
Lu1 C7 H7C 78(2) . . ?
H7A C7 H7C 106(3) . . ?
H7B C7 H7C 104(3) . . ?
Al2 C5 H5A 109.5 . . ?
Al2 C5 H5B 109.5 . . ?
H5A C5 H5B 109.5 . . ?
Al2 C5 H5C 109.5 . . ?
H5A C5 H5C 109.5 . . ?
H5B C5 H5C 109.5 . . ?
C13 C12 C11 119.6(3) . . ?
C13 C12 H12 120.2 . . ?
C11 C12 H12 120.2 . . ?
N1 C11 C12 118.8(2) . . ?
N1 C11 C10 112.6(2) . . ?
C12 C11 C10 128.4(3) . . ?
N1 C11 Lu1 51.58(12) . . ?
C12 C11 Lu1 164.6(2) . . ?
C10 C11 Lu1 61.74(14) . . ?
C11 C10 Al3 117.45(19) . . ?
C11 C10 Al2 109.86(19) . . ?
Al3 C10 Al2 126.88(14) . . ?
C11 C10 Lu1 87.66(16) . . ?
Al3 C10 Lu1 82.75(9) . . ?
Al2 C10 Lu1 76.26(9) . . ?
C11 C10 H10 111.3(19) . . ?
Al3 C10 H10 91.7(19) . . ?
Al2 C10 H10 92.7(19) . . ?
Lu1 C10 H10 160.6(19) . . ?
Al2 C4 Lu1 74.95(11) . . ?
Al2 C4 H4A 99(2) . . ?
Lu1 C4 H4A 136(2) . . ?
Al2 C4 H4B 141(2) . . ?
Lu1 C4 H4B 69(2) . . ?
H4A C4 H4B 97(3) . . ?
Al2 C4 H4C 98(2) . . ?
Lu1 C4 H4C 117(2) . . ?
H4A C4 H4C 106(3) . . ?
H4B C4 H4C 112(3) . . ?
C12 C13 C14 120.5(3) . . ?
C12 C13 H13 119.7 . . ?
C14 C13 H13 119.7 . . ?
C15 C14 C13 118.7(3) . . ?
C15 C14 H14 120.7 . . ?
C13 C14 H14 120.7 . . ?
C20 C21 C22 119.7(3) . . ?
C20 C21 H21 120.2 . . ?
C22 C21 H21 120.2 . . ?
C27 C28 C29 120.2(3) . . ?
C27 C28 H28 119.9 . . ?
C29 C28 H28 119.9 . . ?
C23 C22 C21 119.9(3) . . ?
C23 C22 H22 120.0 . . ?
C21 C22 H22 120.0 . . ?
C28 C27 C26 119.2(3) . . ?
C28 C27 H27 120.4 . . ?
C26 C27 H27 120.4 . . ?
C22 C23 C18 122.3(3) . . ?
C22 C23 H23 118.9 . . ?
C18 C23 H23 118.9 . . ?
C25 C26 C27 120.5(3) . . ?
C25 C26 H26 119.8 . . ?
C27 C26 H26 119.8 . . ?
C25 C24 C29 117.5(3) . . ?
C25 C24 C17 122.4(3) . . ?
C29 C24 C17 120.1(2) . . ?
C26 C25 C24 121.2(3) . . ?
C26 C25 H25 119.4 . . ?
C24 C25 H25 119.4 . . ?

loop_
_geom_bond_atom_site_label_1
_geom_bond_atom_site_label_2
_geom_bond_distance
_geom_bond_site_symmetry_2
_geom_bond_publ_flag
Lu1 O1 2.1926(18) . ?
Lu1 N1 2.281(2) . ?
Lu1 C7 2.436(3) . ?
Lu1 C1 2.511(3) . ?
Lu1 C10 2.524(3) . ?
Lu1 C4 2.580(3) . ?
Lu1 Al2 2.8623(8) . ?
Lu1 C11 2.863(2) . ?
Lu1 Al3 3.0575(9) . ?
Lu1 Al1 3.1221(9) . ?
Lu1 H1A 2.47(4) . ?
Lu1 H7C 2.43(3) . ?
Lu1 H4B 2.40(4) . ?
Al1 O1 1.8477(19) . ?
Al1 C2 1.952(3) . ?
Al1 C3 1.970(4) . ?
Al1 C1 2.075(4) . ?
O1 C17 1.471(3) . ?
N1 C15 1.344(3) . ?
N1 C11 1.367(3) . ?
C1 H1A 0.95(4) . ?
C1 H1B 1.01(4) . ?
C1 H1C 0.92(4) . ?
Al2 C6 1.938(3) . ?
Al2 C5 1.982(3) . ?
Al2 C10 2.076(3) . ?
Al2 C4 2.079(4) . ?
C2 H2A 0.9800 . ?
C2 H2B 0.9800 . ?
C2 H2C 0.9800 . ?
C17 C18 1.519(4) . ?
C17 C16 1.540(4) . ?
C17 C24 1.540(4) . ?
C16 C15 1.505(4) . ?
C16 H16A 0.9900 . ?
C16 H16B 0.9900 . ?
C15 C14 1.380(4) . ?
C3 H3A 0.9800 . ?
C3 H3B 0.9800 . ?
C3 H3C 0.9800 . ?
Al3 C9 1.965(3) . ?
Al3 C8 1.975(3) . ?
Al3 C10 2.073(3) . ?
Al3 C7 2.111(3) . ?
C20 C21 1.367(5) . ?
C20 C19 1.392(4) . ?
C20 H20 0.9500 . ?
C29 C28 1.383(4) . ?
C29 C24 1.392(4) . ?
C29 H29 0.9500 . ?
C19 C18 1.398(4) . ?
C19 H19 0.9500 . ?
C18 C23 1.387(4) . ?
C6 H6A 0.9800 . ?
C6 H6B 0.9800 . ?
C6 H6C 0.9800 . ?
C9 H9A 0.9800 . ?
C9 H9B 0.9800 . ?
C9 H9C 0.9800 . ?
C8 H8A 0.9800 . ?
C8 H8B 0.9800 . ?
C8 H8C 0.9800 . ?
C7 H7A 0.99(3) . ?
C7 H7B 0.92(4) . ?
C7 H7C 0.99(4) . ?
C5 H5A 0.9800 . ?
C5 H5B 0.9800 . ?
C5 H5C 0.9800 . ?
C12 C13 1.370(4) . ?
C12 C11 1.403(4) . ?
C12 H12 0.9500 . ?
C11 C10 1.459(4) . ?
C10 H10 0.89(3) . ?
C4 H4A 0.98(4) . ?
C4 H4B 0.91(4) . ?
C4 H4C 0.91(4) . ?
C13 C14 1.390(4) . ?
C13 H13 0.9500 . ?
C14 H14 0.9500 . ?
C21 C22 1.377(5) . ?
C21 H21 0.9500 . ?
C28 C27 1.374(5) . ?
C28 H28 0.9500 . ?
C22 C23 1.371(4) . ?
C22 H22 0.9500 . ?
C27 C26 1.383(5) . ?
C27 H27 0.9500 . ?
C23 H23 0.9500 . ?
C26 C25 1.378(4) . ?
C26 H26 0.9500 . ?
C24 C25 1.385(4) . ?
C25 H25 0.9500 . ?

loop_
_geom_torsion_atom_site_label_1
_geom_torsion_atom_site_label_2
_geom_torsion_atom_site_label_3
_geom_torsion_atom_site_label_4
_geom_torsion
_geom_torsion_site_symmetry_1
_geom_torsion_site_symmetry_2
_geom_torsion_site_symmetry_3
_geom_torsion_site_symmetry_4
_geom_torsion_publ_flag
C2 Al1 O1 C17 59.5(3) . . . . ?
C3 Al1 O1 C17 -80.2(2) . . . . ?
C1 Al1 O1 C17 171.7(2) . . . . ?
Lu1 Al1 O1 C17 -178.1(3) . . . . ?
C2 Al1 O1 Lu1 -122.39(13) . . . . ?
C3 Al1 O1 Lu1 97.89(14) . . . . ?
C1 Al1 O1 Lu1 -10.27(14) . . . . ?
Al1 O1 C17 C18 -124.4(2) . . . . ?
Lu1 O1 C17 C18 58.0(2) . . . . ?
Al1 O1 C17 C16 113.0(2) . . . . ?
Lu1 O1 C17 C16 -64.6(3) . . . . ?
Al1 O1 C17 C24 -4.5(3) . . . . ?
Lu1 O1 C17 C24 177.91(16) . . . . ?
O1 C17 C16 C15 67.1(3) . . . . ?
C18 C17 C16 C15 -52.8(3) . . . . ?
C24 C17 C16 C15 -175.2(2) . . . . ?
C11 N1 C15 C14 2.2(4) . . . . ?
Lu1 N1 C15 C14 161.3(2) . . . . ?
C11 N1 C15 C16 -175.3(2) . . . . ?
Lu1 N1 C15 C16 -16.2(4) . . . . ?
C17 C16 C15 N1 -29.6(3) . . . . ?
C17 C16 C15 C14 152.9(3) . . . . ?
C21 C20 C19 C18 1.8(5) . . . . ?
C20 C19 C18 C23 -2.7(4) . . . . ?
C20 C19 C18 C17 -176.3(3) . . . . ?
O1 C17 C18 C23 45.5(3) . . . . ?
C16 C17 C18 C23 165.2(2) . . . . ?
C24 C17 C18 C23 -73.5(3) . . . . ?
O1 C17 C18 C19 -141.1(2) . . . . ?
C16 C17 C18 C19 -21.4(4) . . . . ?
C24 C17 C18 C19 99.9(3) . . . . ?
C15 N1 C11 C12 -0.3(4) . . . . ?
Lu1 N1 C11 C12 -165.6(2) . . . . ?
C15 N1 C11 C10 175.2(2) . . . . ?
Lu1 N1 C11 C10 10.0(2) . . . . ?
C15 N1 C11 Lu1 165.3(3) . . . . ?
C13 C12 C11 N1 -0.9(4) . . . . ?
C13 C12 C11 C10 -175.7(3) . . . . ?
C13 C12 C11 Lu1 -48.2(8) . . . . ?
N1 C11 C10 Al3 71.7(3) . . . . ?
C12 C11 C10 Al3 -113.2(3) . . . . ?
Lu1 C11 C10 Al3 80.58(15) . . . . ?
N1 C11 C10 Al2 -83.3(2) . . . . ?
C12 C11 C10 Al2 91.7(3) . . . . ?
Lu1 C11 C10 Al2 -74.48(13) . . . . ?
N1 C11 C10 Lu1 -8.8(2) . . . . ?
C12 C11 C10 Lu1 166.2(3) . . . . ?
C11 C12 C13 C14 0.3(4) . . . . ?
N1 C15 C14 C13 -2.7(4) . . . . ?
C16 C15 C14 C13 174.6(3) . . . . ?
C12 C13 C14 C15 1.5(4) . . . . ?
C19 C20 C21 C22 -0.2(5) . . . . ?
C24 C29 C28 C27 -1.1(5) . . . . ?
C20 C21 C22 C23 -0.3(5) . . . . ?
C29 C28 C27 C26 -1.4(6) . . . . ?
C21 C22 C23 C18 -0.7(5) . . . . ?
C19 C18 C23 C22 2.2(4) . . . . ?
C17 C18 C23 C22 175.9(3) . . . . ?
C28 C27 C26 C25 1.7(6) . . . . ?
C28 C29 C24 C25 3.1(5) . . . . ?
C28 C29 C24 C17 -177.5(3) . . . . ?
O1 C17 C24 C25 -118.8(3) . . . . ?
C18 C17 C24 C25 0.0(4) . . . . ?
C16 C17 C24 C25 123.9(3) . . . . ?
O1 C17 C24 C29 61.8(3) . . . . ?
C18 C17 C24 C29 -179.4(3) . . . . ?
C16 C17 C24 C29 -55.5(3) . . . . ?
C27 C26 C25 C24 0.4(6) . . . . ?
C29 C24 C25 C26 -2.7(5) . . . . ?
C17 C24 C25 C26 177.9(3) . . . . ?
